data_7130110
loop_
_publ_author_name
'Puerta Lombardi, Braulio M.'
'Pezoulas, Ethan R.'
'Suvinen, Roope A.'
'Harrison, Alexander'
'Dubrawski, Zachary S.'
'Gelfand, Benjamin S.'
'Tuononen, Heikki M.'
'Roesler, Roland'

_publ_section_title
;
 Bis[cyclic (alkyl)(amino)carbene] isomers: Stable trans-bis(CAAC) versus
 facile olefin formation for cis-bis(CAAC)
;
_journal_name_full 'Chemical Communications'
_journal_paper_doi 10.1039/D2CC01476A
_journal_year 2022
_chemical_formula_moiety 'C40 H60 N2, 2(B F4)'
_chemical_formula_sum 'C40 H60 B2 F8 N2'
_chemical_formula_weight 742.52
_space_group_crystal_system triclinic
_space_group_IT_number 2
_space_group_name_Hall '-P 1'
_space_group_name_H-M_alt 'P -1'
_atom_sites_solution_hydrogens geom
_atom_sites_solution_primary dual
_audit_creation_date 2021-07-06
_audit_creation_method
;
Olex2 1.2
(compiled 2018.05.29 svn.r3508 for OlexSys, GUI svn.r5506)
;
_audit_update_record
;
2021-12-27 deposited with the CCDC.	2022-04-27 downloaded from the CCDC.
;
_cell_angle_alpha 101.896(2)
_cell_angle_beta 110.7630(10)
_cell_angle_gamma 111.6370(10)
_cell_formula_units_Z 2
_cell_length_a 11.0116(3)
_cell_length_b 14.7548(4)
_cell_length_c 15.4039(4)
_cell_measurement_reflns_used 9468
_cell_measurement_temperature 173.15
_cell_measurement_theta_max 72.47
_cell_measurement_theta_min 3.33
_cell_volume 2005.29(10)
_computing_cell_refinement 'SAINT V8.40A (?, 2016)'
_computing_data_reduction 'SAINT V8.40A (?, 2016)'
_computing_molecular_graphics 'Olex2 (Dolomanov et al., 2009)'
_computing_publication_material 'Olex2 (Dolomanov et al., 2009)'
_computing_structure_refinement 'ShelXL (Sheldrick, 2015)'
_computing_structure_solution 'ShelXT (Sheldrick, 2015)'
_diffrn_ambient_temperature 173.15
_diffrn_measured_fraction_theta_full 0.965
_diffrn_measured_fraction_theta_max 0.963
_diffrn_measurement_device_type 'Bruker APEX-II CCD'
_diffrn_measurement_method '\f and \w scans'
_diffrn_radiation_type CuK\a
_diffrn_radiation_wavelength 1.54178
_diffrn_reflns_av_R_equivalents 0.0324
_diffrn_reflns_av_unetI/netI 0.0318
_diffrn_reflns_Laue_measured_fraction_full 0.965
_diffrn_reflns_Laue_measured_fraction_max 0.963
_diffrn_reflns_limit_h_max 13
_diffrn_reflns_limit_h_min -13
_diffrn_reflns_limit_k_max 17
_diffrn_reflns_limit_k_min -17
_diffrn_reflns_limit_l_max 18
_diffrn_reflns_limit_l_min -18
_diffrn_reflns_number 30428
_diffrn_reflns_point_group_measured_fraction_full 0.965
_diffrn_reflns_point_group_measured_fraction_max 0.963
_diffrn_reflns_theta_full 67.679
_diffrn_reflns_theta_max 70.059
_diffrn_reflns_theta_min 3.328
_diffrn_standards_number 0
_exptl_absorpt_coefficient_mu 0.803
_exptl_absorpt_correction_T_max 0.7536
_exptl_absorpt_correction_T_min 0.6608
_exptl_absorpt_correction_type multi-scan
_exptl_absorpt_process_details
'SADABS-2016/2 (Bruker,2016/2) was used for absorption correction. wR2(int) was 0.0780 before and 0.0461 after correction. The Ratio of minimum to maximum transmission is 0.8769. The \l/2 correction factor is Not present.'
_exptl_crystal_colour 'clear colourless'
_exptl_crystal_colour_lustre clear
_exptl_crystal_colour_primary colourless
_exptl_crystal_density_diffrn 1.230
_exptl_crystal_description plate
_exptl_crystal_F_000 792
_exptl_crystal_size_max 0.475
_exptl_crystal_size_mid 0.337
_exptl_crystal_size_min 0.066
_refine_diff_density_max 0.558
_refine_diff_density_min -0.456
_refine_diff_density_rms 0.057
_refine_ls_extinction_method none
_refine_ls_goodness_of_fit_ref 1.086
_refine_ls_hydrogen_treatment constr
_refine_ls_matrix_type full
_refine_ls_number_parameters 621
_refine_ls_number_reflns 7319
_refine_ls_number_restraints 1466
_refine_ls_restrained_S_all 1.090
_refine_ls_R_factor_all 0.0881
_refine_ls_R_factor_gt 0.0839
_refine_ls_shift/su_max 0.000
_refine_ls_shift/su_mean 0.000
_refine_ls_structure_factor_coef Fsqd
_refine_ls_weighting_details 'w=1/[\s^2^(Fo^2^)+(0.0563P)^2^+3.7154P] where P=(Fo^2^+2Fc^2^)/3'
_refine_ls_weighting_scheme calc
_refine_ls_wR_factor_gt 0.2070
_refine_ls_wR_factor_ref 0.2092
_reflns_Friedel_coverage 0.000
_reflns_number_gt 6716
_reflns_number_total 7319
_reflns_threshold_expression 'I > 2\s(I)'
_cod_data_source_file d2cc01476a2.cif
_cod_data_source_block transbiscaacbf4
_cod_database_code 7130110
_shelx_shelxl_version_number 2014/7
_shelx_space_group_comment
;
The symmetry employed for this shelxl refinement is uniquely defined
by the following loop, which should always be used as a source of
symmetry information in preference to the above space-group names.
They are only intended as comments.
;
_shelx_estimated_absorpt_t_max 0.949
_shelx_estimated_absorpt_t_min 0.702
_olex2_refinement_description
;
1. Fixed Uiso
 At 1.2 times of:
  All C(H) groups, All C(H,H) groups
 At 1.5 times of:
  All C(H,H,H) groups
2. Restrained distances
 B1-F1 \\sim B1-F2 \\sim B1-F3 \\sim B1-F4 \\sim B1A-F1A \\sim B1A-F2A \\sim
B1A-F3A \\sim B1A-F4A \\sim B1B-
 F1B \\sim B1B-F2B \\sim B1B-F3B \\sim B1B-F4B \\sim B2-F5 \\sim B2-F6 \\sim
B2-F7 \\sim B2-F8 \\sim B2-F5A ~
 B2-F6A \\sim B2-F7A \\sim B2-F8A
 with sigma of 0.02
 F1-F2 \\sim F1-F3 \\sim F1-F4 \\sim F2-F3 \\sim F2-F4 \\sim F3-F4 \\sim
F1A-F2A \\sim F1A-F3A \\sim F1A-F4A ~
 F2A-F3A \\sim F2A-F4A \\sim F3A-F4A \\sim F1B-F2B \\sim F1B-F3B \\sim F1B-F4B
\\sim F2B-F3B \\sim F2B-F4B
 \\sim F3B-F4B \\sim F5-F6 \\sim F5-F7 \\sim F5-F8 \\sim F6-F7 \\sim F6-F8
\\sim F7-F8 \\sim F5A-F6A \\sim F5A-F7A
 \\sim F5A-F8A \\sim F6A-F7A \\sim F6A-F8A \\sim F7A-F8A
 with sigma of 0.04
3. Uiso/Uaniso restraints and constraints
B1 \\sim F2 \\sim F3 \\sim F4 \\sim F1 \\sim B1A \\sim F1A \\sim F3A \\sim F4A
\\sim F2A \\sim B1B \\sim F3B \\sim F1B \\sim F4B \\sim F2B: within 3A with
sigma of 0.02 and sigma for terminal atoms of 0.04
B2 \\sim F6 \\sim F8A \\sim F7A \\sim F5A \\sim F7 \\sim F5 \\sim F8 \\sim F6A:
within 3A with sigma of 0.02 and sigma for terminal atoms of 0.04
4. Others
 1*[Sof(F2)+Sof(F3)+Sof(F4)+Sof(B1)+Sof(F1)]+1*[Sof(F1A)+Sof(B1A)+Sof(F3A)+
 Sof(F4A)+Sof(F2A)]+1*[Sof(F1B)+Sof(B1B)+Sof(F3B)+Sof(F4B)+Sof(F2B)]=1 with esd
 of 0
 Sof(F5A)=Sof(F7A)=Sof(F8A)=Sof(F6A)=1-FVAR(1)
 Sof(F6)=Sof(F8)=Sof(F5)=Sof(F7)=FVAR(1)
 Sof(C0AA)=Sof(H0AA)=Sof(H0AB)=1-FVAR(2)
 Sof(C3)=Sof(H3A)=Sof(H3B)=FVAR(2)
 Sof(F2)=Sof(F3)=Sof(F4)=Sof(B1)=Sof(F1)=FVAR(3)
 Sof(F1A)=Sof(B1A)=Sof(F3A)=Sof(F4A)=Sof(F2A)=FVAR(4)
 Sof(F1B)=Sof(B1B)=Sof(F3B)=Sof(F4B)=Sof(F2B)=FVAR(5)
5.a Ternary CH refined with riding coordinates:
 C17(H17), C37(H37), C34(H34), C14(H14)
5.b Secondary CH2 refined with riding coordinates:
 C39(H39A,H39B), C40(H40A,H40B), C23(H23A,H23B), C19(H19A,H19B), C20(H20A,
 H20B), C3(H3A,H3B), C0AA(H0AA,H0AB)
5.c Aromatic/amide H refined with riding coordinates:
 C21(H21), C1(H1), C11(H11), C31(H31), C9(H9), C29(H29), C10(H10), C30(H30)
5.d Idealised Me refined as rotating group:
 C26(H26A,H26B,H26C), C25(H25A,H25B,H25C), C18(H18A,H18B,H18C), C38(H38A,H38B,
 H38C), C16(H16A,H16B,H16C), C6(H6A,H6B,H6C), C5(H5A,H5B,H5C), C36(H36A,H36B,
 H36C), C33(H33A,H33B,H33C), C13(H13A,H13B,H13C), C15(H15A,H15B,H15C), C35(H35A,
 H35B,H35C)
;
_olex2_submission_original_sample_id 'trans-Dippiminium BF4'
_olex2_submission_special_instructions 'No special instructions were received'

loop_
_space_group_symop_operation_xyz
'x, y, z'
'-x, -y, -z'

loop_
_atom_site_label
_atom_site_type_symbol
_atom_site_fract_x
_atom_site_fract_y
_atom_site_fract_z
_atom_site_U_iso_or_equiv
_atom_site_adp_type
_atom_site_occupancy
_atom_site_site_symmetry_order
_atom_site_calc_flag
_atom_site_refinement_flags_posn
_atom_site_refinement_flags_adp
_atom_site_refinement_flags_occupancy
_atom_site_disorder_assembly
_atom_site_disorder_group
N2 N 0.2312(2) 0.79713(17) 0.06949(17) 0.0277(5) Uani 1 1 d . . . . .
N1 N 0.8737(2) 0.70513(17) 0.44073(18) 0.0290(5) Uani 1 1 d . . . . .
F6 F 0.4905(4) 0.6559(2) 0.4102(3) 0.0608(9) Uani 0.821(5) 1 d D U P A 1
F8 F 0.5883(3) 0.8276(3) 0.4340(4) 0.0795(13) Uani 0.821(5) 1 d D U P A 1
F5 F 0.4241(5) 0.7611(3) 0.4884(3) 0.0751(11) Uani 0.821(5) 1 d D U P A 1
C21 C 0.1068(3) 0.7245(2) 0.0508(2) 0.0281(6) Uani 1 1 d . . . . .
H21 H 0.0277 0.7373 0.0492 0.034 Uiso 1 1 calc R . . . .
C22 C 0.0952(3) 0.6171(2) 0.0314(2) 0.0275(6) Uani 1 1 d . . . . .
C7 C 0.7737(3) 0.5924(2) 0.4108(2) 0.0312(6) Uani 1 1 d . . . . .
C27 C 0.2701(3) 0.9084(2) 0.0928(2) 0.0301(6) Uani 1 1 d . . . . .
C1 C 0.8355(3) 0.7765(2) 0.4515(2) 0.0286(6) Uani 1 1 d . . . . .
H1 H 0.7390 0.7618 0.4419 0.034 Uiso 1 1 calc R . . . .
C24 C 0.3398(3) 0.7561(2) 0.0644(3) 0.0362(7) Uani 1 1 d . . . . .
C32 C 0.3385(3) 0.9747(2) 0.1939(2) 0.0346(6) Uani 1 1 d . . . . .
C2 C 0.9540(3) 0.8851(2) 0.4803(2) 0.0308(6) Uani 1 1 d . . . . .
C12 C 0.6859(3) 0.5297(2) 0.3084(2) 0.0350(6) Uani 1 1 d . . . . .
C17 C 0.6695(3) 0.5716(2) 0.2251(2) 0.0367(7) Uani 1 1 d . . . . .
H17 H 0.7510 0.6462 0.2548 0.044 Uiso 1 1 calc R . . . .
F2 F -0.1188(12) 0.8123(10) 0.0359(8) 0.059(2) Uani 0.410(3) 1 d D U P B 1
C39 C -0.0190(3) 0.5427(2) -0.0788(2) 0.0343(6) Uani 1 1 d . . . . .
H39A H -0.1147 0.5417 -0.0936 0.041 Uiso 1 1 calc R . . . .
H39B H 0.0156 0.5701 -0.1239 0.041 Uiso 1 1 calc R . . . .
C4 C 1.0350(3) 0.7478(2) 0.4602(3) 0.0415(8) Uani 1 1 d . . . . .
C8 C 0.7713(3) 0.5541(2) 0.4862(2) 0.0380(7) Uani 1 1 d . . . . .
C37 C 0.3572(3) 0.9373(2) 0.2799(2) 0.0392(7) Uani 1 1 d . . . . .
H37 H 0.3315 0.8613 0.2534 0.047 Uiso 1 1 calc R . . . .
C40 C -0.0426(3) 0.4298(2) -0.1005(2) 0.0342(6) Uani 1 1 d . . . . .
H40A H 0.0515 0.4300 -0.0902 0.041 Uiso 1 1 calc R . . . .
H40B H -0.1174 0.3846 -0.1717 0.041 Uiso 1 1 calc R . . . .
C28 C 0.2373(4) 0.9435(2) 0.0140(2) 0.0386(7) Uani 1 1 d . . . . .
C23 C 0.2575(3) 0.6439(2) 0.0605(3) 0.0371(7) Uani 1 1 d . . . . .
H23A H 0.3056 0.6411 0.1270 0.045 Uiso 1 1 calc R . . . .
H23B H 0.2603 0.5920 0.0100 0.045 Uiso 1 1 calc R . . . .
F7 F 0.3490(4) 0.7205(4) 0.3246(3) 0.0994(14) Uani 0.821(5) 1 d D U P A 1
C19 C 0.9075(4) 0.9240(2) 0.3963(2) 0.0507(9) Uani 1 1 d . . . . .
H19A H 0.8106 0.9206 0.3822 0.061 Uiso 1 1 calc R . . . .
H19B H 0.8952 0.8769 0.3342 0.061 Uiso 1 1 calc R . . . .
C34 C 0.1397(4) 0.8720(3) -0.0968(2) 0.0487(9) Uani 1 1 d . . . . .
H34 H 0.1195 0.7982 -0.1043 0.058 Uiso 1 1 calc R . . . .
F3 F -0.1208(14) 0.7301(12) 0.1424(11) 0.063(3) Uani 0.410(3) 1 d D U P B 1
C20 C 1.0222(4) 1.0381(2) 0.4241(2) 0.0481(9) Uani 1 1 d . . . . .
H20A H 1.1177 1.0408 0.4345 0.058 Uiso 1 1 calc R . . . .
H20B H 0.9880 1.0602 0.3677 0.058 Uiso 1 1 calc R . . . .
C14 C 0.8425(4) 0.6227(3) 0.5971(2) 0.0493(9) Uani 1 1 d . . . . .
H14 H 0.9076 0.6970 0.6081 0.059 Uiso 1 1 calc R . . . .
C26 C 0.3561(4) 0.7602(3) -0.0287(3) 0.0494(8) Uani 1 1 d . . . . .
H26A H 0.2597 0.7135 -0.0889 0.074 Uiso 1 1 calc GR . . . .
H26B H 0.4275 0.7368 -0.0318 0.074 Uiso 1 1 calc GR . . . .
H26C H 0.3915 0.8328 -0.0255 0.074 Uiso 1 1 calc GR . . . .
C11 C 0.5994(4) 0.4218(2) 0.2822(3) 0.0520(9) Uani 1 1 d . . . . .
H11 H 0.5384 0.3759 0.2131 0.062 Uiso 1 1 calc R . . . .
C31 C 0.3825(4) 1.0814(2) 0.2153(3) 0.0527(9) Uani 1 1 d . . . . .
H31 H 0.4306 1.1292 0.2833 0.063 Uiso 1 1 calc R . . . .
C9 C 0.6836(4) 0.4457(2) 0.4555(3) 0.0494(9) Uani 1 1 d . . . . .
H9 H 0.6807 0.4162 0.5045 0.059 Uiso 1 1 calc R . . . .
C25 C 0.4903(3) 0.8228(3) 0.1585(3) 0.0483(8) Uani 1 1 d . . . . .
H25A H 0.5267 0.8976 0.1687 0.072 Uiso 1 1 calc GR . . . .
H25B H 0.5608 0.8009 0.1502 0.072 Uiso 1 1 calc GR . . . .
H25C H 0.4804 0.8129 0.2171 0.072 Uiso 1 1 calc GR . . . .
C29 C 0.2867(4) 1.0519(3) 0.0412(3) 0.0547(10) Uani 1 1 d . . . . .
H29 H 0.2706 1.0794 -0.0099 0.066 Uiso 1 1 calc R . . . .
C18 C 0.6818(4) 0.5078(3) 0.1398(3) 0.0474(8) Uani 1 1 d . . . . .
H18A H 0.7715 0.5011 0.1680 0.071 Uiso 1 1 calc GR . . . .
H18B H 0.6873 0.5442 0.0937 0.071 Uiso 1 1 calc GR . . . .
H18C H 0.5945 0.4373 0.1030 0.071 Uiso 1 1 calc GR . . . .
C10 C 0.6010(5) 0.3809(3) 0.3546(3) 0.0590(11) Uani 1 1 d . . . . .
H10 H 0.5443 0.3069 0.3350 0.071 Uiso 1 1 calc R . . . .
C38 C 0.5167(4) 0.9995(3) 0.3655(3) 0.0525(9) Uani 1 1 d . . . . .
H38A H 0.5849 1.0008 0.3381 0.079 Uiso 1 1 calc GR . . . .
H38B H 0.5280 0.9655 0.4141 0.079 Uiso 1 1 calc GR . . . .
H38C H 0.5393 1.0720 0.3993 0.079 Uiso 1 1 calc GR . . . .
C16 C 0.5228(4) 0.5722(3) 0.1836(3) 0.0543(9) Uani 1 1 d . . . . .
H16A H 0.4413 0.5002 0.1571 0.081 Uiso 1 1 calc GR . . . .
H16B H 0.5129 0.5985 0.1294 0.081 Uiso 1 1 calc GR . . . .
H16C H 0.5195 0.6183 0.2375 0.081 Uiso 1 1 calc GR . . . .
C6 C 1.0377(4) 0.7026(3) 0.3647(3) 0.0552(9) Uani 1 1 d . . . . .
H6A H 0.9850 0.6251 0.3394 0.083 Uiso 1 1 calc GR . . . .
H6B H 1.1407 0.7271 0.3781 0.083 Uiso 1 1 calc GR . . . .
H6C H 0.9891 0.7259 0.3142 0.083 Uiso 1 1 calc GR . . . .
F4 F -0.3390(11) 0.7073(9) 0.0295(9) 0.088(4) Uani 0.410(3) 1 d D U P B 1
C5 C 1.1207(4) 0.7190(3) 0.5401(3) 0.0594(10) Uani 1 1 d . . . . .
H5A H 1.1251 0.7524 0.6039 0.089 Uiso 1 1 calc GR . . . .
H5B H 1.2215 0.7438 0.5487 0.089 Uiso 1 1 calc GR . . . .
H5C H 1.0711 0.6420 0.5195 0.089 Uiso 1 1 calc GR . . . .
C30 C 0.3575(5) 1.1187(3) 0.1393(3) 0.0652(12) Uani 1 1 d . . . . .
H30 H 0.3902 1.1922 0.1557 0.078 Uiso 1 1 calc R . . . .
C36 C 0.2505(5) 0.9447(3) 0.3183(3) 0.0638(11) Uani 1 1 d . . . . .
H36A H 0.2764 1.0190 0.3474 0.096 Uiso 1 1 calc GR . . . .
H36B H 0.2571 0.9149 0.3700 0.096 Uiso 1 1 calc GR . . . .
H36C H 0.1490 0.9050 0.2624 0.096 Uiso 1 1 calc GR . . . .
C33 C -0.0078(5) 0.8737(3) -0.1325(3) 0.0701(13) Uani 1 1 d . . . . .
H33A H -0.0584 0.8449 -0.0957 0.105 Uiso 1 1 calc GR . . . .
H33B H -0.0704 0.8306 -0.2048 0.105 Uiso 1 1 calc GR . . . .
H33C H 0.0110 0.9467 -0.1198 0.105 Uiso 1 1 calc GR . . . .
C13 C 0.7191(6) 0.6213(3) 0.6224(3) 0.0726(13) Uani 1 1 d . . . . .
H13A H 0.6649 0.6498 0.5814 0.109 Uiso 1 1 calc GR . . . .
H13B H 0.7629 0.6647 0.6939 0.109 Uiso 1 1 calc GR . . . .
H13C H 0.6506 0.5484 0.6082 0.109 Uiso 1 1 calc GR . . . .
B2 B 0.4596(4) 0.7380(3) 0.4128(3) 0.0454(9) Uani 1 1 d D U . . .
C15 C 0.9387(6) 0.5870(3) 0.6657(3) 0.0772(14) Uani 1 1 d . . . . .
H15A H 0.8758 0.5160 0.6591 0.116 Uiso 1 1 calc GR . . . .
H15B H 0.9879 0.6365 0.7358 0.116 Uiso 1 1 calc GR . . . .
H15C H 1.0136 0.5859 0.6458 0.116 Uiso 1 1 calc GR . . . .
C35 C 0.2138(6) 0.9052(3) -0.1618(3) 0.0753(14) Uani 1 1 d . . . . .
H35A H 0.2309 0.9764 -0.1573 0.113 Uiso 1 1 calc GR . . . .
H35B H 0.1487 0.8552 -0.2320 0.113 Uiso 1 1 calc GR . . . .
H35C H 0.3088 0.9048 -0.1371 0.113 Uiso 1 1 calc GR . . . .
C3 C 1.0948(5) 0.8693(3) 0.5122(6) 0.0276(16) Uani 0.647(16) 1 d . . P C 1
H3A H 1.1622 0.9098 0.4893 0.033 Uiso 0.647(16) 1 calc R . P C 1
H3B H 1.1495 0.8934 0.5864 0.033 Uiso 0.647(16) 1 calc R . P C 1
B1 B -0.1922(14) 0.7749(10) 0.0881(9) 0.046(3) Uani 0.410(3) 1 d D U P B 1
F1 F -0.1797(10) 0.8610(7) 0.1546(7) 0.067(2) Uani 0.410(3) 1 d D U P B 1
F1A F -0.2020(7) 0.6621(4) 0.0264(6) 0.0825(19) Uani 0.426(3) 1 d D U P D 2
B1A B -0.2013(13) 0.7542(9) 0.0699(9) 0.054(4) Uani 0.426(3) 1 d D U P D 2
F3A F -0.1918(11) 0.7641(7) 0.1627(6) 0.110(3) Uani 0.426(3) 1 d D U P D 2
F4A F -0.0854(11) 0.8415(7) 0.0771(7) 0.064(3) Uani 0.426(3) 1 d D U P D 2
F2A F -0.3368(10) 0.7408(7) 0.0067(9) 0.087(3) Uani 0.426(3) 1 d D U P D 2
F5A F 0.5419(19) 0.7073(19) 0.4752(16) 0.111(6) Uani 0.179(5) 1 d D U P A 2
F7A F 0.404(2) 0.7924(14) 0.4529(17) 0.099(6) Uani 0.179(5) 1 d D U P A 2
F8A F 0.5206(19) 0.7749(12) 0.3585(13) 0.065(4) Uani 0.179(5) 1 d D U P A 2
F6A F 0.3261(15) 0.6410(11) 0.3378(12) 0.101(6) Uani 0.179(5) 1 d D U P A 2
C0AA C 1.0622(13) 0.8583(7) 0.4476(15) 0.044(4) Uani 0.353(16) 1 d . . P C 2
H0AA H 1.1667 0.9139 0.4920 0.053 Uiso 0.353(16) 1 calc R . P C 2
H0AB H 1.0360 0.8503 0.3770 0.053 Uiso 0.353(16) 1 calc R . P C 2
F1B F -0.131(3) 0.8777(17) 0.1476(18) 0.084(7) Uani 0.164(3) 1 d D U P E 3
B1B B -0.186(3) 0.7724(19) 0.0927(16) 0.065(8) Uani 0.164(3) 1 d D U P E 3
F3B F -0.185(2) 0.7559(17) 0.0020(14) 0.078(5) Uani 0.164(3) 1 d D U P E 3
F4B F -0.103(4) 0.735(3) 0.149(2) 0.062(7) Uani 0.164(3) 1 d D U P E 3
F2B F -0.330(2) 0.722(2) 0.0723(18) 0.083(6) Uani 0.164(3) 1 d D U P E 3

loop_
_atom_site_aniso_label
_atom_site_aniso_U_11
_atom_site_aniso_U_22
_atom_site_aniso_U_33
_atom_site_aniso_U_23
_atom_site_aniso_U_13
_atom_site_aniso_U_12
N2 0.0298(11) 0.0196(11) 0.0321(12) 0.0090(9) 0.0148(10) 0.0107(9)
N1 0.0299(12) 0.0202(11) 0.0371(12) 0.0110(10) 0.0168(10) 0.0113(9)
F6 0.077(2) 0.0462(16) 0.090(2) 0.0342(16) 0.0561(19) 0.0390(15)
F8 0.0487(17) 0.062(2) 0.150(4) 0.055(2) 0.056(2) 0.0320(15)
F5 0.110(3) 0.068(2) 0.087(2) 0.0360(17) 0.072(2) 0.0536(19)
C21 0.0302(13) 0.0224(13) 0.0320(14) 0.0102(11) 0.0155(11) 0.0123(11)
C22 0.0283(13) 0.0189(12) 0.0335(14) 0.0099(11) 0.0151(11) 0.0095(10)
C7 0.0322(14) 0.0202(13) 0.0396(15) 0.0105(12) 0.0175(12) 0.0111(11)
C27 0.0309(14) 0.0166(12) 0.0378(15) 0.0096(11) 0.0158(12) 0.0078(11)
C1 0.0280(13) 0.0230(13) 0.0332(14) 0.0095(11) 0.0153(11) 0.0107(11)
C24 0.0339(15) 0.0257(14) 0.0550(19) 0.0140(13) 0.0270(14) 0.0151(12)
C32 0.0336(15) 0.0248(14) 0.0379(15) 0.0113(12) 0.0147(13) 0.0097(12)
C2 0.0275(13) 0.0204(13) 0.0432(16) 0.0104(12) 0.0178(12) 0.0105(11)
C12 0.0368(15) 0.0241(14) 0.0397(16) 0.0095(12) 0.0182(13) 0.0121(12)
C17 0.0432(17) 0.0274(14) 0.0350(15) 0.0092(12) 0.0172(13) 0.0154(13)
F2 0.069(6) 0.084(7) 0.079(6) 0.058(5) 0.056(5) 0.057(5)
C39 0.0398(16) 0.0255(14) 0.0317(15) 0.0130(12) 0.0136(13) 0.0123(12)
C4 0.0334(15) 0.0237(14) 0.069(2) 0.0161(15) 0.0279(16) 0.0132(12)
C8 0.0425(16) 0.0257(14) 0.0388(16) 0.0114(12) 0.0171(14) 0.0123(13)
C37 0.0417(17) 0.0269(14) 0.0327(15) 0.0086(12) 0.0124(13) 0.0074(13)
C40 0.0414(16) 0.0242(14) 0.0303(14) 0.0092(11) 0.0154(13) 0.0115(12)
C28 0.0435(17) 0.0257(14) 0.0386(16) 0.0123(13) 0.0161(14) 0.0123(13)
C23 0.0322(15) 0.0266(14) 0.0491(18) 0.0121(13) 0.0192(14) 0.0123(12)
F7 0.078(2) 0.114(3) 0.077(2) 0.043(2) 0.0072(18) 0.043(2)
C19 0.067(2) 0.0222(15) 0.0298(15) 0.0069(12) 0.0123(15) 0.0025(15)
C34 0.063(2) 0.0317(16) 0.0369(17) 0.0134(14) 0.0163(16) 0.0157(16)
F3 0.044(4) 0.069(5) 0.097(6) 0.065(4) 0.030(4) 0.031(4)
C20 0.067(2) 0.0240(15) 0.0339(16) 0.0103(13) 0.0215(16) 0.0060(15)
C14 0.060(2) 0.0328(16) 0.0378(17) 0.0160(14) 0.0174(16) 0.0108(15)
C26 0.058(2) 0.0447(19) 0.061(2) 0.0207(17) 0.0408(19) 0.0276(17)
C11 0.065(2) 0.0232(15) 0.0427(18) 0.0042(13) 0.0207(17) 0.0067(15)
C31 0.068(2) 0.0232(15) 0.0386(17) 0.0037(13) 0.0128(17) 0.0120(15)
C9 0.067(2) 0.0288(16) 0.0483(19) 0.0196(15) 0.0276(18) 0.0168(16)
C25 0.0319(16) 0.0386(17) 0.070(2) 0.0182(17) 0.0222(16) 0.0166(14)
C29 0.072(2) 0.0291(17) 0.0473(19) 0.0206(15) 0.0163(18) 0.0177(17)
C18 0.063(2) 0.0381(17) 0.0441(18) 0.0134(15) 0.0304(17) 0.0239(16)
C10 0.079(3) 0.0192(15) 0.052(2) 0.0093(14) 0.028(2) 0.0038(16)
C38 0.051(2) 0.0383(18) 0.0417(18) 0.0090(15) 0.0066(16) 0.0141(16)
C16 0.057(2) 0.063(2) 0.0461(19) 0.0194(18) 0.0203(17) 0.0372(19)
C6 0.048(2) 0.076(3) 0.065(2) 0.037(2) 0.0374(19) 0.0361(19)
F4 0.052(4) 0.078(6) 0.094(7) 0.014(5) 0.008(5) 0.028(4)
C5 0.0368(18) 0.071(3) 0.060(2) 0.018(2) 0.0177(17) 0.0249(18)
C30 0.088(3) 0.0207(15) 0.054(2) 0.0125(15) 0.013(2) 0.0154(18)
C36 0.060(2) 0.061(2) 0.053(2) 0.0130(19) 0.033(2) 0.0103(19)
C33 0.066(3) 0.047(2) 0.053(2) 0.0144(18) 0.001(2) 0.0150(19)
C13 0.093(3) 0.054(2) 0.056(2) 0.0100(19) 0.049(2) 0.015(2)
B2 0.043(2) 0.049(2) 0.059(2) 0.0282(19) 0.0303(18) 0.0270(17)
C15 0.093(3) 0.057(2) 0.048(2) 0.026(2) 0.010(2) 0.023(2)
C35 0.111(4) 0.058(2) 0.050(2) 0.027(2) 0.039(2) 0.029(3)
C3 0.024(2) 0.022(2) 0.032(4) 0.007(2) 0.011(2) 0.0107(17)
B1 0.048(5) 0.059(6) 0.062(6) 0.039(5) 0.035(5) 0.039(5)
F1 0.082(5) 0.077(5) 0.064(3) 0.026(3) 0.045(4) 0.049(4)
F1A 0.066(3) 0.055(3) 0.138(5) 0.026(3) 0.064(4) 0.031(3)
B1A 0.049(5) 0.064(6) 0.077(7) 0.044(5) 0.040(5) 0.036(5)
F3A 0.130(6) 0.096(5) 0.075(4) 0.041(4) 0.048(4) 0.024(5)
F4A 0.053(4) 0.051(4) 0.085(6) 0.030(4) 0.032(4) 0.021(3)
F2A 0.053(4) 0.074(5) 0.127(6) 0.060(4) 0.030(4) 0.026(3)
F5A 0.081(9) 0.132(11) 0.117(11) 0.073(9) 0.039(8) 0.040(9)
F7A 0.089(9) 0.091(10) 0.131(11) 0.027(9) 0.080(8) 0.038(8)
F8A 0.101(9) 0.062(7) 0.090(8) 0.062(6) 0.072(7) 0.051(6)
F6A 0.080(9) 0.075(9) 0.104(10) 0.024(8) 0.031(8) 0.012(7)
C0AA 0.042(6) 0.022(4) 0.071(11) 0.014(5) 0.031(7) 0.016(4)
F1B 0.084(10) 0.065(8) 0.086(9) 0.038(7) 0.022(8) 0.034(8)
B1B 0.063(9) 0.067(9) 0.076(9) 0.040(9) 0.037(9) 0.032(9)
F3B 0.082(8) 0.086(9) 0.065(8) 0.035(7) 0.036(7) 0.036(7)
F4B 0.061(9) 0.067(9) 0.075(9) 0.037(8) 0.038(8) 0.034(8)
F2B 0.051(7) 0.106(9) 0.100(10) 0.026(9) 0.042(7) 0.046(6)

loop_
_atom_type_symbol
_atom_type_description
_atom_type_scat_dispersion_real
_atom_type_scat_dispersion_imag
_atom_type_scat_source
C C 0.0181 0.0091 'International Tables Vol C Tables 4.2.6.8 and 6.1.1.4'
H H 0.0000 0.0000 'International Tables Vol C Tables 4.2.6.8 and 6.1.1.4'
B B 0.0090 0.0039 'International Tables Vol C Tables 4.2.6.8 and 6.1.1.4'
F F 0.0727 0.0534 'International Tables Vol C Tables 4.2.6.8 and 6.1.1.4'
N N 0.0311 0.0180 'International Tables Vol C Tables 4.2.6.8 and 6.1.1.4'

loop_
_geom_angle_atom_site_label_1
_geom_angle_atom_site_label_2
_geom_angle_atom_site_label_3
_geom_angle
_geom_angle_site_symmetry_1
_geom_angle_site_symmetry_3
_geom_angle_publ_flag
C21 N2 C27 124.6(2) . . ?
C21 N2 C24 113.1(2) . . ?
C27 N2 C24 122.3(2) . . ?
C7 N1 C4 122.9(2) . . ?
C1 N1 C7 123.8(2) . . ?
C1 N1 C4 113.3(2) . . ?
N2 C21 H21 122.8 . . ?
N2 C21 C22 114.5(2) . . ?
C22 C21 H21 122.8 . . ?
C21 C22 C39 110.0(2) . . ?
C21 C22 C40 109.5(2) . 2_565 ?
C21 C22 C23 101.3(2) . . ?
C39 C22 C40 108.3(2) . 2_565 ?
C39 C22 C23 115.4(2) . . ?
C23 C22 C40 112.0(2) . 2_565 ?
C12 C7 N1 117.9(2) . . ?
C12 C7 C8 123.6(3) . . ?
C8 C7 N1 118.5(3) . . ?
C32 C27 N2 117.6(2) . . ?
C32 C27 C28 123.2(3) . . ?
C28 C27 N2 119.2(2) . . ?
N1 C1 H1 122.6 . . ?
N1 C1 C2 114.7(2) . . ?
C2 C1 H1 122.6 . . ?
C23 C24 N2 100.1(2) . . ?
C26 C24 N2 108.4(3) . . ?
C26 C24 C23 115.0(3) . . ?
C26 C24 C25 110.2(3) . . ?
C25 C24 N2 110.8(2) . . ?
C25 C24 C23 111.7(3) . . ?
C27 C32 C37 124.7(3) . . ?
C31 C32 C27 116.9(3) . . ?
C31 C32 C37 118.2(3) . . ?
C1 C2 C19 109.5(2) . . ?
C1 C2 C20 110.6(2) . 2_776 ?
C1 C2 C3 101.1(2) . . ?
C1 C2 C0AA 100.5(4) . . ?
C19 C2 C20 107.9(3) . 2_776 ?
C19 C2 C3 121.6(4) . . ?
C19 C2 C0AA 92.4(7) . . ?
C20 C2 C3 105.9(3) 2_776 . ?
C20 C2 C0AA 133.6(7) 2_776 . ?
C7 C12 C17 124.6(3) . . ?
C7 C12 C11 116.6(3) . . ?
C11 C12 C17 118.6(3) . . ?
C12 C17 H17 108.1 . . ?
C12 C17 C18 112.3(3) . . ?
C18 C17 H17 108.1 . . ?
C16 C17 C12 110.2(3) . . ?
C16 C17 H17 108.1 . . ?
C16 C17 C18 109.9(3) . . ?
C22 C39 H39A 109.2 . . ?
C22 C39 H39B 109.2 . . ?
H39A C39 H39B 107.9 . . ?
C40 C39 C22 112.0(2) . . ?
C40 C39 H39A 109.2 . . ?
C40 C39 H39B 109.2 . . ?
N1 C4 C3 100.1(2) . . ?
N1 C4 C0AA 98.7(4) . . ?
C6 C4 N1 109.7(3) . . ?
C6 C4 C5 109.2(3) . . ?
C6 C4 C3 121.4(4) . . ?
C6 C4 C0AA 92.6(7) . . ?
C5 C4 N1 111.0(3) . . ?
C5 C4 C3 105.1(4) . . ?
C5 C4 C0AA 133.3(7) . . ?
C7 C8 C14 124.9(3) . . ?
C9 C8 C7 117.0(3) . . ?
C9 C8 C14 117.7(3) . . ?
C32 C37 H37 108.1 . . ?
C32 C37 C38 112.1(3) . . ?
C32 C37 C36 109.9(3) . . ?
C38 C37 H37 108.1 . . ?
C36 C37 H37 108.1 . . ?
C36 C37 C38 110.6(3) . . ?
C22 C40 H40A 109.3 2_565 . ?
C22 C40 H40B 109.3 2_565 . ?
C39 C40 C22 111.7(2) . 2_565 ?
C39 C40 H40A 109.3 . . ?
C39 C40 H40B 109.3 . . ?
H40A C40 H40B 107.9 . . ?
C27 C28 C34 125.0(3) . . ?
C29 C28 C27 116.6(3) . . ?
C29 C28 C34 118.1(3) . . ?
C22 C23 H23A 110.1 . . ?
C22 C23 H23B 110.1 . . ?
C24 C23 C22 108.0(2) . . ?
C24 C23 H23A 110.1 . . ?
C24 C23 H23B 110.1 . . ?
H23A C23 H23B 108.4 . . ?
C2 C19 H19A 109.3 . . ?
C2 C19 H19B 109.3 . . ?
C2 C19 C20 111.8(3) . . ?
H19A C19 H19B 107.9 . . ?
C20 C19 H19A 109.3 . . ?
C20 C19 H19B 109.3 . . ?
C28 C34 H34 108.4 . . ?
C28 C34 C33 108.4(3) . . ?
C28 C34 C35 112.4(3) . . ?
C33 C34 H34 108.4 . . ?
C33 C34 C35 110.6(3) . . ?
C35 C34 H34 108.4 . . ?
C2 C20 C19 111.7(3) 2_776 . ?
C2 C20 H20A 109.3 2_776 . ?
C2 C20 H20B 109.3 2_776 . ?
C19 C20 H20A 109.3 . . ?
C19 C20 H20B 109.3 . . ?
H20A C20 H20B 107.9 . . ?
C8 C14 H14 108.2 . . ?
C8 C14 C13 108.3(3) . . ?
C8 C14 C15 112.4(3) . . ?
C13 C14 H14 108.2 . . ?
C13 C14 C15 111.4(4) . . ?
C15 C14 H14 108.2 . . ?
C24 C26 H26A 109.5 . . ?
C24 C26 H26B 109.5 . . ?
C24 C26 H26C 109.5 . . ?
H26A C26 H26B 109.5 . . ?
H26A C26 H26C 109.5 . . ?
H26B C26 H26C 109.5 . . ?
C12 C11 H11 119.5 . . ?
C10 C11 C12 121.1(3) . . ?
C10 C11 H11 119.5 . . ?
C32 C31 H31 119.5 . . ?
C30 C31 C32 121.0(3) . . ?
C30 C31 H31 119.5 . . ?
C8 C9 H9 119.7 . . ?
C10 C9 C8 120.5(3) . . ?
C10 C9 H9 119.7 . . ?
C24 C25 H25A 109.5 . . ?
C24 C25 H25B 109.5 . . ?
C24 C25 H25C 109.5 . . ?
H25A C25 H25B 109.5 . . ?
H25A C25 H25C 109.5 . . ?
H25B C25 H25C 109.5 . . ?
C28 C29 H29 119.3 . . ?
C30 C29 C28 121.3(3) . . ?
C30 C29 H29 119.3 . . ?
C17 C18 H18A 109.5 . . ?
C17 C18 H18B 109.5 . . ?
C17 C18 H18C 109.5 . . ?
H18A C18 H18B 109.5 . . ?
H18A C18 H18C 109.5 . . ?
H18B C18 H18C 109.5 . . ?
C11 C10 C9 121.0(3) . . ?
C11 C10 H10 119.5 . . ?
C9 C10 H10 119.5 . . ?
C37 C38 H38A 109.5 . . ?
C37 C38 H38B 109.5 . . ?
C37 C38 H38C 109.5 . . ?
H38A C38 H38B 109.5 . . ?
H38A C38 H38C 109.5 . . ?
H38B C38 H38C 109.5 . . ?
C17 C16 H16A 109.5 . . ?
C17 C16 H16B 109.5 . . ?
C17 C16 H16C 109.5 . . ?
H16A C16 H16B 109.5 . . ?
H16A C16 H16C 109.5 . . ?
H16B C16 H16C 109.5 . . ?
C4 C6 H6A 109.5 . . ?
C4 C6 H6B 109.5 . . ?
C4 C6 H6C 109.5 . . ?
H6A C6 H6B 109.5 . . ?
H6A C6 H6C 109.5 . . ?
H6B C6 H6C 109.5 . . ?
C4 C5 H5A 109.5 . . ?
C4 C5 H5B 109.5 . . ?
C4 C5 H5C 109.5 . . ?
H5A C5 H5B 109.5 . . ?
H5A C5 H5C 109.5 . . ?
H5B C5 H5C 109.5 . . ?
C31 C30 H30 119.6 . . ?
C29 C30 C31 120.8(3) . . ?
C29 C30 H30 119.6 . . ?
C37 C36 H36A 109.5 . . ?
C37 C36 H36B 109.5 . . ?
C37 C36 H36C 109.5 . . ?
H36A C36 H36B 109.5 . . ?
H36A C36 H36C 109.5 . . ?
H36B C36 H36C 109.5 . . ?
C34 C33 H33A 109.5 . . ?
C34 C33 H33B 109.5 . . ?
C34 C33 H33C 109.5 . . ?
H33A C33 H33B 109.5 . . ?
H33A C33 H33C 109.5 . . ?
H33B C33 H33C 109.5 . . ?
C14 C13 H13A 109.5 . . ?
C14 C13 H13B 109.5 . . ?
C14 C13 H13C 109.5 . . ?
H13A C13 H13B 109.5 . . ?
H13A C13 H13C 109.5 . . ?
H13B C13 H13C 109.5 . . ?
F6 B2 F8 107.9(3) . . ?
F6 B2 F5 110.6(3) . . ?
F5 B2 F8 107.9(4) . . ?
F7 B2 F6 113.9(4) . . ?
F7 B2 F8 107.4(3) . . ?
F7 B2 F5 109.0(4) . . ?
F5A B2 F7A 115.6(13) . . ?
F5A B2 F6A 105.3(11) . . ?
F7A B2 F6A 102.1(11) . . ?
F8A B2 F5A 111.6(11) . . ?
F8A B2 F7A 117.3(11) . . ?
F8A B2 F6A 102.8(10) . . ?
C14 C15 H15A 109.5 . . ?
C14 C15 H15B 109.5 . . ?
C14 C15 H15C 109.5 . . ?
H15A C15 H15B 109.5 . . ?
H15A C15 H15C 109.5 . . ?
H15B C15 H15C 109.5 . . ?
C34 C35 H35A 109.5 . . ?
C34 C35 H35B 109.5 . . ?
C34 C35 H35C 109.5 . . ?
H35A C35 H35B 109.5 . . ?
H35A C35 H35C 109.5 . . ?
H35B C35 H35C 109.5 . . ?
C2 C3 H3A 110.6 . . ?
C2 C3 H3B 110.6 . . ?
C4 C3 C2 105.8(3) . . ?
C4 C3 H3A 110.6 . . ?
C4 C3 H3B 110.6 . . ?
H3A C3 H3B 108.7 . . ?
F2 B1 F1 107.5(10) . . ?
F3 B1 F2 107.9(11) . . ?
F3 B1 F1 108.8(11) . . ?
F4 B1 F2 114.3(12) . . ?
F4 B1 F3 111.7(10) . . ?
F4 B1 F1 106.3(10) . . ?
F1A B1A F4A 110.7(10) . . ?
F3A B1A F1A 110.3(10) . . ?
F3A B1A F4A 110.7(10) . . ?
F3A B1A F2A 108.9(11) . . ?
F2A B1A F1A 104.5(9) . . ?
F2A B1A F4A 111.6(10) . . ?
C2 C0AA C4 103.0(7) . . ?
C2 C0AA H0AA 111.2 . . ?
C2 C0AA H0AB 111.2 . . ?
C4 C0AA H0AA 111.2 . . ?
C4 C0AA H0AB 111.2 . . ?
H0AA C0AA H0AB 109.1 . . ?
F3B B1B F1B 112.3(18) . . ?
F3B B1B F4B 110.7(18) . . ?
F4B B1B F1B 108.6(18) . . ?
F2B B1B F1B 106.3(17) . . ?
F2B B1B F3B 107.1(16) . . ?
F2B B1B F4B 111.8(19) . . ?

loop_
_geom_bond_atom_site_label_1
_geom_bond_atom_site_label_2
_geom_bond_distance
_geom_bond_site_symmetry_2
_geom_bond_publ_flag
N2 C21 1.272(3) . ?
N2 C27 1.462(3) . ?
N2 C24 1.544(4) . ?
N1 C7 1.472(3) . ?
N1 C1 1.272(3) . ?
N1 C4 1.537(4) . ?
F6 B2 1.370(4) . ?
F8 B2 1.406(5) . ?
F5 B2 1.371(5) . ?
C21 H21 0.9500 . ?
C21 C22 1.499(4) . ?
C22 C39 1.539(4) . ?
C22 C40 1.546(4) 2_565 ?
C22 C23 1.546(4) . ?
C7 C12 1.392(4) . ?
C7 C8 1.396(4) . ?
C27 C32 1.395(4) . ?
C27 C28 1.399(4) . ?
C1 H1 0.9500 . ?
C1 C2 1.491(4) . ?
C24 C23 1.543(4) . ?
C24 C26 1.517(5) . ?
C24 C25 1.524(5) . ?
C32 C37 1.514(4) . ?
C32 C31 1.390(4) . ?
C2 C19 1.524(4) . ?
C2 C20 1.529(4) 2_776 ?
C2 C3 1.573(5) . ?
C2 C0AA 1.588(11) . ?
C12 C17 1.518(4) . ?
C12 C11 1.396(4) . ?
C17 H17 1.0000 . ?
C17 C18 1.531(4) . ?
C17 C16 1.516(5) . ?
F2 B1 1.385(11) . ?
C39 H39A 0.9900 . ?
C39 H39B 0.9900 . ?
C39 C40 1.531(4) . ?
C4 C6 1.501(5) . ?
C4 C5 1.507(5) . ?
C4 C3 1.566(5) . ?
C4 C0AA 1.612(11) . ?
C8 C14 1.519(4) . ?
C8 C9 1.393(4) . ?
C37 H37 1.0000 . ?
C37 C38 1.528(4) . ?
C37 C36 1.519(5) . ?
C40 C22 1.547(4) 2_565 ?
C40 H40A 0.9900 . ?
C40 H40B 0.9900 . ?
C28 C34 1.517(4) . ?
C28 C29 1.396(4) . ?
C23 H23A 0.9900 . ?
C23 H23B 0.9900 . ?
F7 B2 1.360(5) . ?
C19 H19A 0.9900 . ?
C19 H19B 0.9900 . ?
C19 C20 1.537(4) . ?
C34 H34 1.0000 . ?
C34 C33 1.531(6) . ?
C34 C35 1.547(5) . ?
F3 B1 1.378(11) . ?
C20 C2 1.529(4) 2_776 ?
C20 H20A 0.9900 . ?
C20 H20B 0.9900 . ?
C14 H14 1.0000 . ?
C14 C13 1.536(6) . ?
C14 C15 1.537(5) . ?
C26 H26A 0.9800 . ?
C26 H26B 0.9800 . ?
C26 H26C 0.9800 . ?
C11 H11 0.9500 . ?
C11 C10 1.370(5) . ?
C31 H31 0.9500 . ?
C31 C30 1.378(5) . ?
C9 H9 0.9500 . ?
C9 C10 1.379(5) . ?
C25 H25A 0.9800 . ?
C25 H25B 0.9800 . ?
C25 H25C 0.9800 . ?
C29 H29 0.9500 . ?
C29 C30 1.360(5) . ?
C18 H18A 0.9800 . ?
C18 H18B 0.9800 . ?
C18 H18C 0.9800 . ?
C10 H10 0.9500 . ?
C38 H38A 0.9800 . ?
C38 H38B 0.9800 . ?
C38 H38C 0.9800 . ?
C16 H16A 0.9800 . ?
C16 H16B 0.9800 . ?
C16 H16C 0.9800 . ?
C6 H6A 0.9800 . ?
C6 H6B 0.9800 . ?
C6 H6C 0.9800 . ?
F4 B1 1.352(11) . ?
C5 H5A 0.9800 . ?
C5 H5B 0.9800 . ?
C5 H5C 0.9800 . ?
C30 H30 0.9500 . ?
C36 H36A 0.9800 . ?
C36 H36B 0.9800 . ?
C36 H36C 0.9800 . ?
C33 H33A 0.9800 . ?
C33 H33B 0.9800 . ?
C33 H33C 0.9800 . ?
C13 H13A 0.9800 . ?
C13 H13B 0.9800 . ?
C13 H13C 0.9800 . ?
B2 F5A 1.347(11) . ?
B2 F7A 1.348(11) . ?
B2 F8A 1.329(9) . ?
B2 F6A 1.451(11) . ?
C15 H15A 0.9800 . ?
C15 H15B 0.9800 . ?
C15 H15C 0.9800 . ?
C35 H35A 0.9800 . ?
C35 H35B 0.9800 . ?
C35 H35C 0.9800 . ?
C3 H3A 0.9900 . ?
C3 H3B 0.9900 . ?
B1 F1 1.385(12) . ?
F1A B1A 1.381(12) . ?
B1A F3A 1.368(11) . ?
B1A F4A 1.389(11) . ?
B1A F2A 1.374(11) . ?
C0AA H0AA 0.9900 . ?
C0AA H0AB 0.9900 . ?
F1B B1B 1.378(14) . ?
B1B F3B 1.369(14) . ?
B1B F4B 1.373(14) . ?
B1B F2B 1.363(14) . ?
